data_4312361
loop_
_publ_author_name
' Takashi Yoshimura '
' Keisuke Umakoshi '
' Yoichi Sasaki '

_publ_contact_author_address
;
        Division of Chemistry
    Graduate School of Science
    Hokkaido University
    Kita-ku, Sapporo 060-0810
    Japan
;
_publ_contact_author_email ' ysasaki@sci.hokudai.ac.jp '
_publ_contact_author_fax ' +81-11-706-3817 '
_publ_contact_author_name ' Prof. Yoichi Sasaki'
_publ_contact_author_phone ' +81-11-706-3447 '
_publ_section_title
;
 Structural Studies on the Stepwise Chelating Processes of Bidentate
 2-(Aminomethyl)pyridine and Tridentate Bis(2-pyridylmethyl)amine toward
 an Acetate-Bridged Dirhodium(II) Center
;
_journal_name_full 'Inorganic Chemistry'
_journal_page_first 7106
_journal_page_last 7115
_journal_paper_doi 10.1021/ic030093w
_journal_volume 42
_journal_year 2003
_chemical_formula_moiety 'C28 H32 O4 N6 P2 F12 Rh2'
_chemical_formula_sum 'C28 H32 F12 N6 O4 P2 Rh2'
_chemical_formula_weight 1012.34
_space_group_IT_number 14
_symmetry_cell_setting monoclinic
_symmetry_Int_Tables_number 14
_symmetry_space_group_name_Hall '-P 2yab'
_symmetry_space_group_name_H-M 'P 1 21/a 1'
_atom_type_scat_source 'International Tables (1974)'
_cell_angle_alpha 90
_cell_angle_beta 92.91(3)
_cell_angle_gamma 90
_cell_formula_units_Z 4
_cell_length_a 25.974(9)
_cell_length_b 12.469(4)
_cell_length_c 11.288(3)
_cell_measurement_reflns_used 26
_cell_measurement_temperature 296
_cell_measurement_theta_max 17.5
_cell_measurement_theta_min 15.0
_cell_volume 3651(2)
_computing_cell_refinement 'MXC(MAC Science)'
_computing_data_collection 'MXC(MAC Science)'
_computing_data_reduction Crystan
_computing_molecular_graphics Crystan
_computing_publication_material Crystan
_computing_structure_refinement Crystan
_computing_structure_solution SIR92
_diffrn_measurement_device 'Mac Science MXC18'
_diffrn_measurement_method '\w/2\q scans'
_diffrn_orient_matrix_type standard
_diffrn_orient_matrix_UB_11 0.00882
_diffrn_orient_matrix_UB_12 -0.03919
_diffrn_orient_matrix_UB_13 0.07565
_diffrn_orient_matrix_UB_21 0.01203
_diffrn_orient_matrix_UB_22 -0.06275
_diffrn_orient_matrix_UB_23 -0.04629
_diffrn_orient_matrix_UB_31 0.03554
_diffrn_orient_matrix_UB_32 0.03097
_diffrn_orient_matrix_UB_33 0.00177
_diffrn_radiation_type 'Mo K-alpha'
_diffrn_radiation_wavelength 0.71073
_diffrn_reflns_av_R_equivalents 0.032
_diffrn_reflns_limit_h_max 33
_diffrn_reflns_limit_h_min 0
_diffrn_reflns_limit_k_max 16
_diffrn_reflns_limit_k_min 0
_diffrn_reflns_limit_l_max 14
_diffrn_reflns_limit_l_min -14
_diffrn_reflns_number 9239
_diffrn_reflns_theta_max 26.47
_exptl_absorpt_coefficient_mu 1.078
_exptl_absorpt_correction_type none
_exptl_crystal_colour 'orange red'
_exptl_crystal_density_diffrn 1.842
_exptl_crystal_density_meas ?
_exptl_crystal_description plate
_exptl_crystal_F_000 2008.0
_exptl_crystal_size_max 0.30
_exptl_crystal_size_mid 0.30
_exptl_crystal_size_min 0.10
_refine_diff_density_max 1.06
_refine_diff_density_min -1.48
_refine_ls_extinction_method None
_refine_ls_goodness_of_fit_obs 3.091
_refine_ls_hydrogen_treatment 'H atoms riding with U(H) = 1.2Ueq(C)'
_refine_ls_matrix_type full
_refine_ls_number_parameters 487
_refine_ls_number_reflns 6732
_refine_ls_R_factor_obs 0.050
_refine_ls_shift/esd_max 0.0421
_refine_ls_shift/esd_mean 0.0097
_refine_ls_structure_factor_coef F
_refine_ls_weighting_details 'w = 1/[\s^2^(F) + 0.001F^2^]'
_refine_ls_weighting_scheme calc
_refine_ls_wR_factor_obs 0.064
_reflns_number_observed 6732
_reflns_number_total 7666
_reflns_observed_criterion I_>_2.00_sigma(I)
_cod_data_source_file ic030093w_3.cif
_cod_data_source_block (C2isomer)-[Rh2(CH3COO)2(bpa)2](PF6)2
_cod_depositor_comments
;
The following automatic conversions were performed:

'_atom_site_thermal_displace_type' tag value 'Uij' was replaced with
'Uani' value 54 times.

'_symmetry_cell_setting' value 'Monoclinic'
changed to 'monoclinic' according to the built-in table from CIF Core
dictionary named 'cif_core.dic' version 2.4.1 from 2010-06-29.

Automatic conversion script
Id: cif_fix_values 1646 2011-03-28 12:23:43Z adriana 

The following automatic conversions were performed:

'_exptl_crystal_density_meas' value 'not measured' was changed to '?'
- the value is perceived as not measured.

Automatic conversion script
Id: cif_fix_values 3008 2015-01-20 13:52:24Z robertas 

The following automatic conversions were performed:

'_refine_ls_weighting_scheme' value 'w = 1/[\s^2^(F) + 0.001F^2^]'
was changed to 'calc'. New tag '_refine_ls_weighting_details' was
created. The value of the new tag was set to 'w = 1/[\s^2^(F) +
0.001F^2^]'.

Automatic conversion script
Id: cif_fix_values 3143 2015-03-26 13:38:13Z robertas 
;
_cod_original_sg_symbol_H-M 'P 21/a '
_cod_original_formula_sum 'C28 H32 O4 N6 P2 F12 Rh2'
_cod_database_code 4312361

loop_
_symmetry_equiv_pos_as_xyz
+X,+Y,+Z
-X,-Y,-Z
-X+0.5,+Y+0.5,-Z
+X+0.5,-Y+0.5,+Z

loop_
_atom_site_aniso_label
_atom_site_aniso_U_11
_atom_site_aniso_U_22
_atom_site_aniso_U_33
_atom_site_aniso_U_12
_atom_site_aniso_U_13
_atom_site_aniso_U_23
Rh1 0.0196(3) 0.0141(3) 0.0165(3) -.0009(2) 0.0019(2) -.0009(2)
Rh2 0.0179(3) 0.0155(3) 0.0172(3) 0.0006(2) 0.0018(2) -.0010(2)
P1 0.030(1) 0.026(1) 0.027(1) 0.001(1) 0.009(1) 0.003(1)
P2 0.032(1) 0.022(1) 0.028(1) 0.003(1) 0.009(1) 0.002(1)
F1 0.045(3) 0.039(3) 0.050(3) -0.013(3) 0.015(3) -0.003(3)
F2 0.049(3) 0.044(3) 0.035(3) 0.014(3) 0.007(2) -0.012(2)
F3 0.064(4) 0.048(4) 0.103(5) -0.003(3) 0.051(4) 0.020(4)
F4 0.067(4) 0.032(3) 0.065(4) 0.004(3) 0.026(3) -0.007(3)
F5 0.055(4) 0.101(6) 0.035(3) 0.037(4) 0.005(3) 0.014(3)
F6 0.042(3) 0.066(4) 0.038(3) 0.002(3) -0.005(3) -0.011(3)
F7 0.036(3) 0.031(3) 0.049(3) -0.011(2) 0.015(2) -0.003(2)
F8 0.048(3) 0.028(3) 0.034(3) -0.005(2) -0.002(2) 0.003(2)
F9 0.040(3) 0.039(3) 0.045(3) -0.001(2) 0.014(2) 0.012(2)
F10 0.041(3) 0.057(4) 0.039(3) 0.017(3) 0.003(2) 0.008(3)
F11 0.049(3) 0.023(3) 0.055(3) 0.006(2) 0.016(3) -0.007(2)
F12 0.044(3) 0.032(3) 0.038(3) 0.014(2) 0.004(2) -0.007(2)
O1 0.028(3) 0.019(3) 0.020(3) 0.002(2) 0.003(2) -0.001(2)
O2 0.021(3) 0.028(3) 0.025(3) 0.007(2) 0.000(2) -0.006(2)
O3 0.027(3) 0.015(3) 0.023(3) -0.005(2) 0.003(2) 0.003(2)
O4 0.032(3) 0.019(3) 0.024(3) -0.005(2) 0.000(2) 0.002(2)
N1 0.026(4) 0.018(3) 0.022(3) 0.002(3) -0.002(3) -0.003(3)
N2 0.023(4) 0.019(3) 0.022(3) -0.002(3) 0.002(3) -0.001(3)
N3 0.026(3) 0.021(3) 0.019(3) 0.002(3) 0.000(3) -0.005(3)
N4 0.019(3) 0.024(4) 0.021(3) -0.001(3) 0.002(3) 0.003(3)
N5 0.018(3) 0.018(3) 0.027(3) 0.002(3) 0.003(3) -0.001(3)
N6 0.024(4) 0.022(4) 0.025(3) -0.003(3) -0.001(3) -0.002(3)
C1 0.023(4) 0.012(4) 0.029(4) -0.003(3) 0.005(3) -0.002(3)
C2 0.029(4) 0.021(4) 0.029(4) 0.006(3) 0.006(3) -0.005(3)
C3 0.021(4) 0.018(4) 0.032(4) 0.001(3) 0.003(3) -0.002(3)
C4 0.043(5) 0.021(4) 0.040(5) -0.005(4) 0.012(4) 0.007(4)
C11 0.026(4) 0.024(4) 0.028(4) -0.001(3) 0.005(3) -0.007(3)
C12 0.030(5) 0.045(6) 0.040(5) 0.001(4) 0.008(4) -0.014(4)
C13 0.029(5) 0.024(5) 0.052(6) 0.009(4) -0.001(4) -0.018(4)
C14 0.022(4) 0.019(4) 0.054(6) 0.000(3) -0.005(4) -0.003(4)
C15 0.021(4) 0.017(4) 0.028(4) -0.001(3) -0.006(3) -0.002(3)
C16 0.040(5) 0.014(4) 0.031(4) 0.000(4) 0.000(4) 0.003(3)
C21 0.030(4) 0.033(5) 0.025(4) 0.002(4) 0.004(3) 0.003(4)
C22 0.046(6) 0.044(6) 0.022(4) 0.012(5) 0.000(4) 0.002(4)
C23 0.030(5) 0.057(6) 0.030(5) 0.006(5) -0.007(4) -0.006(4)
C24 0.021(4) 0.041(5) 0.029(4) 0.001(4) -0.001(3) -0.003(4)
C25 0.018(4) 0.021(4) 0.024(4) 0.001(3) 0.003(3) -0.004(3)
C26 0.021(4) 0.031(5) 0.031(4) -0.005(3) 0.002(3) -0.002(4)
C31 0.034(5) 0.036(5) 0.022(4) -0.006(4) 0.004(3) 0.007(3)
C32 0.046(6) 0.043(6) 0.036(5) -0.012(5) 0.004(4) 0.012(4)
C33 0.046(6) 0.038(6) 0.036(5) -0.007(5) 0.003(4) 0.014(4)
C34 0.046(6) 0.027(5) 0.034(5) 0.000(4) -0.002(4) 0.008(4)
C35 0.032(5) 0.016(4) 0.029(4) 0.000(3) 0.000(3) -0.001(3)
C36 0.028(4) 0.022(4) 0.032(4) 0.009(3) 0.005(3) -0.001(3)
C41 0.036(5) 0.030(5) 0.032(5) -0.005(4) 0.004(4) -0.007(4)
C42 0.063(7) 0.050(6) 0.022(4) -0.014(5) -0.002(4) -0.006(4)
C43 0.045(6) 0.058(7) 0.041(6) -0.011(5) -0.016(5) 0.008(5)
C44 0.031(5) 0.042(6) 0.045(6) -0.002(4) -0.007(4) 0.002(4)
C45 0.026(4) 0.023(5) 0.033(4) -0.004(3) -0.003(3) 0.001(3)
C46 0.020(4) 0.040(5) 0.031(4) -0.002(4) 0.006(3) 0.003(4)

loop_
_atom_site_label
_atom_site_fract_x
_atom_site_fract_y
_atom_site_fract_z
_atom_site_U_iso_or_equiv
_atom_site_occupancy
_atom_site_thermal_displace_type
Rh1 0.18110(2) 0.24763(5) -0.03685(5) 0.0167(3) 1.000 Uani
Rh2 0.11596(2) 0.21308(5) -0.21142(5) 0.0169(3) 1.000 Uani
P1 0.32186(9) 0.35469(18) 0.63001(19) 0.028(1) 1.000 Uani
P2 0.46460(9) 0.21402(18) 0.11548(19) 0.027(1) 1.000 Uani
F1 0.2798(2) 0.2794(4) 0.6881(5) 0.044(3) 1.000 Uani
F2 0.3423(2) 0.2556(5) 0.5570(5) 0.043(3) 1.000 Uani
F3 0.3631(3) 0.4301(5) 0.5742(7) 0.071(4) 1.000 Uani
F4 0.3005(3) 0.4523(5) 0.7063(5) 0.054(3) 1.000 Uani
F5 0.2810(2) 0.3812(6) 0.5237(5) 0.064(4) 1.000 Uani
F6 0.3615(2) 0.3248(5) 0.7362(5) 0.049(3) 1.000 Uani
F7 0.5134(2) 0.2803(4) 0.0708(5) 0.039(3) 1.000 Uani
F8 0.4303(2) 0.2513(4) 0.0007(4) 0.037(3) 1.000 Uani
F9 0.4164(2) 0.1465(4) 0.1583(5) 0.041(3) 1.000 Uani
F10 0.4985(2) 0.1757(5) 0.2306(5) 0.045(3) 1.000 Uani
F11 0.4843(2) 0.1112(4) 0.0446(5) 0.042(3) 1.000 Uani
F12 0.4458(2) 0.3169(4) 0.1844(4) 0.038(3) 1.000 Uani
O1 0.2228(2) 0.1257(4) -0.1125(4) 0.022(3) 1.000 Uani
O2 0.1751(2) 0.1318(5) -0.2827(5) 0.025(3) 1.000 Uani
O3 0.1385(2) 0.1385(4) 0.0515(5) 0.022(3) 1.000 Uani
O4 0.0953(2) 0.0828(4) -0.1134(5) 0.025(3) 1.000 Uani
N1 0.1479(3) 0.3728(5) 0.0395(6) 0.022(3) 1.000 Uani
N2 0.2275(3) 0.3643(5) -0.1044(5) 0.021(3) 1.000 Uani
N3 0.2402(3) 0.2560(5) 0.1069(5) 0.022(3) 1.000 Uani
N4 0.1263(2) 0.3439(5) -0.3100(5) 0.021(3) 1.000 Uani
N5 0.0509(2) 0.2925(5) -0.1623(6) 0.021(3) 1.000 Uani
N6 0.0619(3) 0.1647(5) -0.3579(6) 0.024(3) 1.000 Uani
C1 0.2141(3) 0.0995(6) -0.2209(7) 0.021(4) 1.000 Uani
C2 0.2526(3) 0.0314(7) -0.2815(7) 0.026(4) 1.000 Uani
C3 0.1062(3) 0.0787(6) -0.0025(7) 0.024(4) 1.000 Uani
C4 0.0776(4) -0.0014(7) 0.0714(8) 0.035(5) 1.000 Uani
C11 0.1153(3) 0.3671(7) 0.1302(7) 0.026(4) 1.000 Uani
C12 0.0998(3) 0.4580(8) 0.1871(8) 0.038(5) 1.000 Uani
C13 0.1176(3) 0.5568(7) 0.1545(9) 0.035(5) 1.000 Uani
C14 0.1503(3) 0.5636(7) 0.0634(8) 0.032(4) 1.000 Uani
C15 0.1655(3) 0.4701(6) 0.0071(7) 0.022(4) 1.000 Uani
C16 0.2015(3) 0.4705(6) -0.0942(7) 0.028(4) 1.000 Uani
C21 0.2392(3) 0.2083(7) 0.2142(7) 0.029(4) 1.000 Uani
C22 0.2793(4) 0.2214(8) 0.2982(7) 0.038(5) 1.000 Uani
C23 0.3215(3) 0.2830(9) 0.2701(8) 0.039(5) 1.000 Uani
C24 0.3220(3) 0.3323(8) 0.1617(7) 0.031(4) 1.000 Uani
C25 0.2808(3) 0.3171(6) 0.0804(7) 0.021(4) 1.000 Uani
C26 0.2801(3) 0.3619(7) -0.0441(7) 0.028(4) 1.000 Uani
C31 0.1601(3) 0.3538(7) -0.3959(7) 0.031(4) 1.000 Uani
C32 0.1592(4) 0.4388(8) -0.4718(8) 0.042(5) 1.000 Uani
C33 0.1212(4) 0.5178(8) -0.4631(8) 0.040(5) 1.000 Uani
C34 0.0857(4) 0.5074(7) -0.3787(8) 0.035(5) 1.000 Uani
C35 0.0889(3) 0.4207(6) -0.3009(7) 0.026(4) 1.000 Uani
C36 0.0543(3) 0.4062(7) -0.2000(7) 0.027(4) 1.000 Uani
C41 0.0735(3) 0.1254(7) -0.4634(8) 0.033(4) 1.000 Uani
C42 0.0365(4) 0.1191(9) -0.5562(8) 0.045(6) 1.000 Uani
C43 -0.0124(4) 0.1532(9) -0.5405(9) 0.048(6) 1.000 Uani
C44 -0.0244(4) 0.1929(8) -0.4309(9) 0.039(5) 1.000 Uani
C45 0.0143(3) 0.1973(7) -0.3413(7) 0.027(4) 1.000 Uani
C46 0.0047(3) 0.2348(7) -0.2164(7) 0.030(4) 1.000 Uani
H11 0.10284 0.29824 0.15368 0.031 1.000 Uiso
H12 0.07730 0.45276 0.25171 0.042 1.000 Uiso
H13 0.10655 0.62053 0.19393 0.036 1.000 Uiso
H14 0.16274 0.63243 0.03968 0.036 1.000 Uiso
H16A 0.18161 0.48476 -0.16651 0.026 1.000 Uiso
H16B 0.22671 0.52606 -0.08161 0.026 1.000 Uiso
H21 0.21030 0.16435 0.23222 0.031 1.000 Uiso
H22 0.27786 0.18823 0.37470 0.043 1.000 Uiso
H23 0.34956 0.29301 0.32747 0.044 1.000 Uiso
H24 0.35088 0.37539 0.14125 0.034 1.000 Uiso
H26A 0.29313 0.43392 -0.03945 0.029 1.000 Uiso
H26B 0.30243 0.31932 -0.09035 0.029 1.000 Uiso
H31 0.18563 0.29867 -0.40227 0.035 1.000 Uiso
H32 0.18451 0.44520 -0.53037 0.047 1.000 Uiso
H33 0.11971 0.57734 -0.51710 0.046 1.000 Uiso
H34 0.05929 0.56045 -0.37202 0.040 1.000 Uiso
H36A 0.06747 0.44905 -0.13461 0.032 1.000 Uiso
H36B 0.02027 0.43055 -0.22381 0.032 1.000 Uiso
H41 0.10809 0.10161 -0.47407 0.036 1.000 Uiso
H42 0.04567 0.09054 -0.63116 0.050 1.000 Uiso
H43 -0.03757 0.15113 -0.60573 0.056 1.000 Uiso
H44 -0.05887 0.21493 -0.41619 0.047 1.000 Uiso
H46A -0.02400 0.28329 -0.21957 0.032 1.000 Uiso
H46B -0.00350 0.17399 -0.16867 0.032 1.000 Uiso

loop_
_geom_angle_atom_site_label_1
_geom_angle_atom_site_label_2
_geom_angle_atom_site_label_3
_geom_angle
_geom_angle_site_symmetry_1
_geom_angle_site_symmetry_2
_geom_angle_site_symmetry_3
_geom_angle_publ_flag
Rh2 Rh1 O1 84.2(2) 1_555 1_555 1_555 yes
Rh2 Rh1 O3 84.9(2) 1_555 1_555 1_555 yes
Rh2 Rh1 N1 100.4(2) 1_555 1_555 1_555 yes
Rh2 Rh1 N2 102.1(2) 1_555 1_555 1_555 yes
Rh2 Rh1 N3 172.5(2) 1_555 1_555 1_555 yes
O1 Rh1 O3 91.1(3) 1_555 1_555 1_555 yes
O1 Rh1 N1 174.1(3) 1_555 1_555 1_555 yes
O1 Rh1 N2 92.1(3) 1_555 1_555 1_555 yes
O1 Rh1 N3 88.8(3) 1_555 1_555 1_555 yes
O3 Rh1 N1 93.0(3) 1_555 1_555 1_555 yes
O3 Rh1 N2 172.5(3) 1_555 1_555 1_555 yes
O3 Rh1 N3 92.7(3) 1_555 1_555 1_555 yes
N1 Rh1 N2 83.2(3) 1_555 1_555 1_555 yes
N1 Rh1 N3 86.8(3) 1_555 1_555 1_555 yes
N2 Rh1 N3 80.7(3) 1_555 1_555 1_555 yes
Rh1 Rh2 O2 84.6(2) 1_555 1_555 1_555 yes
Rh1 Rh2 O4 84.2(2) 1_555 1_555 1_555 yes
Rh1 Rh2 N4 100.9(2) 1_555 1_555 1_555 yes
Rh1 Rh2 N5 103.3(2) 1_555 1_555 1_555 yes
Rh1 Rh2 N6 173.7(2) 1_555 1_555 1_555 yes
O2 Rh2 O4 92.4(3) 1_555 1_555 1_555 yes
O2 Rh2 N4 93.5(3) 1_555 1_555 1_555 yes
O2 Rh2 N5 171.9(3) 1_555 1_555 1_555 yes
O2 Rh2 N6 91.8(3) 1_555 1_555 1_555 yes
O4 Rh2 N4 172.5(3) 1_555 1_555 1_555 yes
O4 Rh2 N5 89.7(3) 1_555 1_555 1_555 yes
O4 Rh2 N6 90.8(3) 1_555 1_555 1_555 yes
N4 Rh2 N5 83.8(3) 1_555 1_555 1_555 yes
N4 Rh2 N6 84.5(3) 1_555 1_555 1_555 yes
N5 Rh2 N6 80.4(3) 1_555 1_555 1_555 yes
F1 P1 F2 90.6(4) 1_555 1_555 1_555 no
F1 P1 F3 179.2(4) 1_555 1_555 1_555 no
F1 P1 F4 87.9(4) 1_555 1_555 1_555 no
F1 P1 F5 89.3(4) 1_555 1_555 1_555 no
F1 P1 F6 89.1(4) 1_555 1_555 1_555 no
F2 P1 F3 90.2(4) 1_555 1_555 1_555 no
F2 P1 F4 178.3(4) 1_555 1_555 1_555 no
F2 P1 F5 89.9(4) 1_555 1_555 1_555 no
F2 P1 F6 89.3(4) 1_555 1_555 1_555 no
F3 P1 F4 91.3(4) 1_555 1_555 1_555 no
F3 P1 F5 90.9(4) 1_555 1_555 1_555 no
F3 P1 F6 90.8(4) 1_555 1_555 1_555 no
F4 P1 F5 90.6(4) 1_555 1_555 1_555 no
F4 P1 F6 90.1(4) 1_555 1_555 1_555 no
F5 P1 F6 178.2(4) 1_555 1_555 1_555 no
F7 P2 F8 90.7(3) 1_555 1_555 1_555 no
F7 P2 F9 179.0(4) 1_555 1_555 1_555 no
F7 P2 F10 89.8(3) 1_555 1_555 1_555 no
F7 P2 F11 88.8(3) 1_555 1_555 1_555 no
F7 P2 F12 90.3(3) 1_555 1_555 1_555 no
F8 P2 F9 89.2(3) 1_555 1_555 1_555 no
F8 P2 F10 179.4(4) 1_555 1_555 1_555 no
F8 P2 F11 90.4(3) 1_555 1_555 1_555 no
F8 P2 F12 89.4(3) 1_555 1_555 1_555 no
F9 P2 F10 90.3(3) 1_555 1_555 1_555 no
F9 P2 F11 90.2(3) 1_555 1_555 1_555 no
F9 P2 F12 90.7(3) 1_555 1_555 1_555 no
F10 P2 F11 89.4(4) 1_555 1_555 1_555 no
F10 P2 F12 90.8(3) 1_555 1_555 1_555 no
F11 P2 F12 179.0(4) 1_555 1_555 1_555 no
Rh1 O1 C1 120.7(5) 1_555 1_555 1_555 no
Rh2 O2 C1 122.5(5) 1_555 1_555 1_555 no
Rh1 O3 C3 121.5(5) 1_555 1_555 1_555 no
Rh2 O4 C3 120.7(5) 1_555 1_555 1_555 no
Rh1 N1 C11 125.6(6) 1_555 1_555 1_555 no
Rh1 N1 C15 115.0(6) 1_555 1_555 1_555 no
C11 N1 C15 118.8(7) 1_555 1_555 1_555 no
Rh1 N2 C16 108.7(5) 1_555 1_555 1_555 no
Rh1 N2 C26 110.9(5) 1_555 1_555 1_555 no
C16 N2 C26 112.9(7) 1_555 1_555 1_555 no
Rh1 N3 C21 127.0(6) 1_555 1_555 1_555 no
Rh1 N3 C25 113.1(5) 1_555 1_555 1_555 no
C21 N3 C25 119.9(7) 1_555 1_555 1_555 no
Rh2 N4 C31 125.8(6) 1_555 1_555 1_555 no
Rh2 N4 C35 114.4(5) 1_555 1_555 1_555 no
C31 N4 C35 118.7(7) 1_555 1_555 1_555 no
Rh2 N5 C36 108.8(5) 1_555 1_555 1_555 no
Rh2 N5 C46 108.1(5) 1_555 1_555 1_555 no
C36 N5 C46 113.5(7) 1_555 1_555 1_555 no
Rh2 N6 C41 127.4(6) 1_555 1_555 1_555 no
Rh2 N6 C45 112.0(6) 1_555 1_555 1_555 no
C41 N6 C45 119.5(8) 1_555 1_555 1_555 no
O1 C1 O2 123.1(7) 1_555 1_555 1_555 no
O1 C1 C2 119.4(7) 1_555 1_555 1_555 no
O2 C1 C2 117.5(7) 1_555 1_555 1_555 no
O3 C3 O4 124.4(8) 1_555 1_555 1_555 no
O3 C3 C4 117.2(7) 1_555 1_555 1_555 no
O4 C3 C4 118.4(7) 1_555 1_555 1_555 no
N1 C11 C12 121.2(8) 1_555 1_555 1_555 no
C11 C12 C13 120.3(9) 1_555 1_555 1_555 no
C12 C13 C14 119.1(9) 1_555 1_555 1_555 no
C13 C14 C15 119.4(8) 1_555 1_555 1_555 no
N1 C15 C14 121.2(8) 1_555 1_555 1_555 no
N1 C15 C16 115.9(7) 1_555 1_555 1_555 no
C14 C15 C16 122.8(8) 1_555 1_555 1_555 no
N2 C16 C15 110.8(7) 1_555 1_555 1_555 no
N3 C21 C22 121.0(8) 1_555 1_555 1_555 no
C21 C22 C23 119.0(8) 1_555 1_555 1_555 no
C22 C23 C24 119.7(9) 1_555 1_555 1_555 no
C23 C24 C25 119.2(8) 1_555 1_555 1_555 no
N3 C25 C24 121.1(7) 1_555 1_555 1_555 no
N3 C25 C26 116.3(7) 1_555 1_555 1_555 no
C24 C25 C26 122.5(7) 1_555 1_555 1_555 no
N2 C26 C25 113.5(7) 1_555 1_555 1_555 no
N4 C31 C32 122.1(9) 1_555 1_555 1_555 no
C31 C32 C33 119.5(9) 1_555 1_555 1_555 no
C32 C33 C34 119.0(9) 1_555 1_555 1_555 no
C33 C34 C35 119.6(9) 1_555 1_555 1_555 no
N4 C35 C34 120.9(8) 1_555 1_555 1_555 no
N4 C35 C36 115.3(7) 1_555 1_555 1_555 no
C34 C35 C36 123.8(8) 1_555 1_555 1_555 no
N5 C36 C35 112.3(7) 1_555 1_555 1_555 no
N6 C41 C42 121.0(9) 1_555 1_555 1_555 no
C41 C42 C43 120.0(9) 1_555 1_555 1_555 no
C42 C43 C44 118.9(10) 1_555 1_555 1_555 no
C43 C44 C45 118.6(9) 1_555 1_555 1_555 no
N6 C45 C44 122.0(8) 1_555 1_555 1_555 no
N6 C45 C46 115.1(7) 1_555 1_555 1_555 no
C44 C45 C46 122.8(8) 1_555 1_555 1_555 no
N5 C46 C45 111.1(7) 1_555 1_555 1_555 no
N1 C11 H11 119.0(8) 1_555 1_555 1_555 no
C12 C11 H11 119.8(9) 1_555 1_555 1_555 no
C11 C12 H12 120.3(10) 1_555 1_555 1_555 no
C13 C12 H12 119.3(10) 1_555 1_555 1_555 no
C12 C13 H13 120.4(10) 1_555 1_555 1_555 no
C14 C13 H13 120.5(9) 1_555 1_555 1_555 no
C13 C14 H14 119.7(9) 1_555 1_555 1_555 no
C15 C14 H14 120.9(9) 1_555 1_555 1_555 no
N2 C16 H16A 109.0(7) 1_555 1_555 1_555 no
N2 C16 H16B 110.1(8) 1_555 1_555 1_555 no
C15 C16 H16A 108.4(8) 1_555 1_555 1_555 no
C15 C16 H16B 109.5(8) 1_555 1_555 1_555 no
H16A C16 H16B 109.0(8) 1_555 1_555 1_555 no
N3 C21 H21 119.5(8) 1_555 1_555 1_555 no
C22 C21 H21 119.5(9) 1_555 1_555 1_555 no
C21 C22 H22 120.3(10) 1_555 1_555 1_555 no
C23 C22 H22 120.7(10) 1_555 1_555 1_555 no
C22 C23 H23 120.0(9) 1_555 1_555 1_555 no
C24 C23 H23 120.2(10) 1_555 1_555 1_555 no
C23 C24 H24 120.5(9) 1_555 1_555 1_555 no
C25 C24 H24 120.2(8) 1_555 1_555 1_555 no
N2 C26 H26A 108.5(8) 1_555 1_555 1_555 no
N2 C26 H26B 109.0(8) 1_555 1_555 1_555 no
C25 C26 H26A 107.9(8) 1_555 1_555 1_555 no
C25 C26 H26B 108.8(8) 1_555 1_555 1_555 no
H26A C26 H26B 109.1(8) 1_555 1_555 1_555 no
N4 C31 H31 117.9(8) 1_555 1_555 1_555 no
C32 C31 H31 120.0(9) 1_555 1_555 1_555 no
C31 C32 H32 120.5(10) 1_555 1_555 1_555 no
C33 C32 H32 119.9(10) 1_555 1_555 1_555 no
C32 C33 H33 120.3(10) 1_555 1_555 1_555 no
C34 C33 H33 120.7(10) 1_555 1_555 1_555 no
C33 C34 H34 120.0(9) 1_555 1_555 1_555 no
C35 C34 H34 120.4(9) 1_555 1_555 1_555 no
N5 C36 H36A 109.6(7) 1_555 1_555 1_555 no
N5 C36 H36B 108.5(8) 1_555 1_555 1_555 no
C35 C36 H36A 108.2(8) 1_555 1_555 1_555 no
C35 C36 H36B 109.1(8) 1_555 1_555 1_555 no
H36A C36 H36B 109.0(8) 1_555 1_555 1_555 no
N6 C41 H41 118.7(9) 1_555 1_555 1_555 no
C42 C41 H41 120.3(9) 1_555 1_555 1_555 no
C41 C42 H42 119.5(11) 1_555 1_555 1_555 no
C43 C42 H42 120.5(11) 1_555 1_555 1_555 no
C42 C43 H43 119.8(10) 1_555 1_555 1_555 no
C44 C43 H43 121.3(11) 1_555 1_555 1_555 no
C43 C44 H44 120.8(10) 1_555 1_555 1_555 no
C45 C44 H44 120.6(10) 1_555 1_555 1_555 no
N5 C46 H46A 108.5(8) 1_555 1_555 1_555 no
N5 C46 H46B 110.2(8) 1_555 1_555 1_555 no
C45 C46 H46A 108.8(8) 1_555 1_555 1_555 no
C45 C46 H46B 109.2(8) 1_555 1_555 1_555 no
H46A C46 H46B 109.0(8) 1_555 1_555 1_555 no

loop_
_geom_bond_atom_site_label_1
_geom_bond_atom_site_label_2
_geom_bond_distance
_geom_bond_site_symmetry_1
_geom_bond_site_symmetry_2
_geom_bond_publ_flag
Rh1 Rh2 2.568(1) 1_555 1_555 yes
Rh1 O1 2.076(6) 1_555 1_555 yes
Rh1 O3 2.045(6) 1_555 1_555 yes
Rh1 N1 2.000(7) 1_555 1_555 yes
Rh1 N2 2.061(7) 1_555 1_555 yes
Rh1 N3 2.179(7) 1_555 1_555 yes
Rh2 O2 2.039(6) 1_555 1_555 yes
Rh2 O4 2.052(6) 1_555 1_555 yes
Rh2 N4 2.000(7) 1_555 1_555 yes
Rh2 N5 2.058(7) 1_555 1_555 yes
Rh2 N6 2.198(7) 1_555 1_555 yes
P1 F1 1.606(6) 1_555 1_555 no
P1 F2 1.591(6) 1_555 1_555 no
P1 F3 1.581(8) 1_555 1_555 no
P1 F4 1.607(7) 1_555 1_555 no
P1 F5 1.596(7) 1_555 1_555 no
P1 F6 1.585(6) 1_555 1_555 no
P2 F7 1.616(6) 1_555 1_555 no
P2 F8 1.603(6) 1_555 1_555 no
P2 F9 1.603(6) 1_555 1_555 no
P2 F10 1.605(6) 1_555 1_555 no
P2 F11 1.608(6) 1_555 1_555 no
P2 F12 1.590(6) 1_555 1_555 no
O1 C1 1.275(10) 1_555 1_555 no
O2 C1 1.266(10) 1_555 1_555 no
O3 C3 1.257(10) 1_555 1_555 no
O4 C3 1.271(10) 1_555 1_555 no
N1 C11 1.361(11) 1_555 1_555 no
N1 C15 1.354(11) 1_555 1_555 no
N2 C16 1.494(11) 1_555 1_555 no
N2 C26 1.495(11) 1_555 1_555 no
N3 C21 1.351(11) 1_555 1_555 no
N3 C25 1.347(10) 1_555 1_555 no
N4 C31 1.347(11) 1_555 1_555 no
N4 C35 1.372(11) 1_555 1_555 no
N5 C36 1.484(11) 1_555 1_555 no
N5 C46 1.502(11) 1_555 1_555 no
N6 C41 1.335(11) 1_555 1_555 no
N6 C45 1.325(11) 1_555 1_555 no
C1 C2 1.504(12) 1_555 1_555 no
C3 C4 1.520(12) 1_555 1_555 no
C11 C12 1.373(13) 1_555 1_555 no
C12 C13 1.373(14) 1_555 1_555 no
C13 C14 1.371(13) 1_555 1_555 no
C14 C15 1.394(12) 1_555 1_555 no
C15 C16 1.513(12) 1_555 1_555 no
C21 C22 1.381(13) 1_555 1_555 no
C22 C23 1.388(14) 1_555 1_555 no
C23 C24 1.370(13) 1_555 1_555 no
C24 C25 1.386(11) 1_555 1_555 no
C25 C26 1.511(12) 1_555 1_555 no
C31 C32 1.363(14) 1_555 1_555 no
C32 C33 1.402(15) 1_555 1_555 no
C33 C34 1.366(14) 1_555 1_555 no
C34 C35 1.392(12) 1_555 1_555 no
C35 C36 1.497(12) 1_555 1_555 no
C41 C42 1.388(14) 1_555 1_555 no
C42 C43 1.358(16) 1_555 1_555 no
C43 C44 1.383(15) 1_555 1_555 no
C44 C45 1.389(13) 1_555 1_555 no
C45 C46 1.518(12) 1_555 1_555 no
C11 H11 0.961(9) 1_555 1_555 no
C12 H12 0.960(10) 1_555 1_555 no
C13 H13 0.961(10) 1_555 1_555 no
C14 H14 0.959(9) 1_555 1_555 no
C16 H16A 0.960(9) 1_555 1_555 no
C16 H16B 0.959(9) 1_555 1_555 no
C21 H21 0.959(9) 1_555 1_555 no
C22 H22 0.960(9) 1_555 1_555 no
C23 H23 0.959(9) 1_555 1_555 no
C24 H24 0.961(9) 1_555 1_555 no
C26 H26A 0.960(9) 1_555 1_555 no
C26 H26B 0.960(9) 1_555 1_555 no
C31 H31 0.960(9) 1_555 1_555 no
C32 H32 0.959(10) 1_555 1_555 no
C33 H33 0.960(10) 1_555 1_555 no
C34 H34 0.959(10) 1_555 1_555 no
C36 H36A 0.961(9) 1_555 1_555 no
C36 H36B 0.959(9) 1_555 1_555 no
C41 H41 0.960(10) 1_555 1_555 no
C42 H42 0.960(10) 1_555 1_555 no
C43 H43 0.960(11) 1_555 1_555 no
C44 H44 0.960(10) 1_555 1_555 no
C46 H46A 0.959(9) 1_555 1_555 no
C46 H46B 0.960(9) 1_555 1_555 no
